data_4088066
loop_
_publ_author_name
'Ohshita, Joji'
'Nakamura, Masashi'
'Ooyama, Yousuke'

_publ_section_title
;
 Preparation and Reactions of Dichlorodithienogermoles
;
_journal_issue 23
_journal_name_full Organometallics
_journal_page_first 5609
_journal_paper_doi 10.1021/acs.organomet.5b00832
_journal_volume 34
_journal_year 2015
_chemical_formula_moiety 'C55 H56 Ge4 O4 S8'
_chemical_formula_sum 'C55 H56 Ge4 O4 S8'
_chemical_formula_weight 1327.88
_space_group_crystal_system triclinic
_space_group_IT_number 2
_space_group_name_Hall '-P 1'
_space_group_name_H-M_alt 'P -1'
_atom_sites_solution_hydrogens geom
_atom_sites_solution_primary direct
_atom_sites_solution_secondary difmap
_cell_angle_alpha 72.1856
_cell_angle_beta 67.8203
_cell_angle_gamma 83.1857
_cell_formula_units_Z 1
_cell_length_a 11.5478
_cell_length_b 11.6150
_cell_length_c 12.1516
_cell_measurement_reflns_used 9071
_cell_measurement_temperature 123
_cell_measurement_theta_max 27.49
_cell_measurement_theta_min 3.13
_cell_volume 1436.889
_computing_cell_refinement 'RAPID AUTO'
_computing_data_collection 'RAPID AUTO (Rigaku, ????)'
_computing_data_reduction 'RAPID AUTO'
_computing_molecular_graphics 'CrystalStructure 4.1'
_computing_publication_material 'CrystalStructure 4.1 (Rigaku, 2014)'
_computing_structure_refinement 'SHELXL97 (Sheldrick, 2008)'
_computing_structure_solution 'SHELXS97 (Sheldrick, 2008)'
_diffrn_ambient_temperature 123
_diffrn_detector_area_resol_mean 10.000
_diffrn_measured_fraction_theta_full 0.985
_diffrn_measured_fraction_theta_max 0.985
_diffrn_measurement_device_type 'Rigaku R-AXIS RAPID'
_diffrn_measurement_method \w
_diffrn_radiation_type 'Mo K\a'
_diffrn_radiation_wavelength 0.71075
_diffrn_reflns_av_R_equivalents 0.0303
_diffrn_reflns_Laue_measured_fraction_full 0.000
_diffrn_reflns_Laue_measured_fraction_max 0.000
_diffrn_reflns_limit_h_max 14
_diffrn_reflns_limit_h_min -14
_diffrn_reflns_limit_k_max 15
_diffrn_reflns_limit_k_min -15
_diffrn_reflns_limit_l_max 15
_diffrn_reflns_limit_l_min -15
_diffrn_reflns_number 14021
_diffrn_reflns_point_group_measured_fraction_full 0.000
_diffrn_reflns_point_group_measured_fraction_max 0.000
_diffrn_reflns_theta_full 27.480
_diffrn_reflns_theta_max 27.480
_diffrn_reflns_theta_min 3.129
_diffrn_standards_number 0
_exptl_absorpt_coefficient_mu 2.405
_exptl_absorpt_correction_T_max 0.618
_exptl_absorpt_correction_T_min 0.480
_exptl_absorpt_correction_type multi-scan
_exptl_absorpt_process_details 'ABSCOR (Rigaku, 1995)'
_exptl_crystal_colour yellow
_exptl_crystal_density_diffrn 1.534
_exptl_crystal_density_method 'not measured'
_exptl_crystal_description block
_exptl_crystal_F_000 674.00
_exptl_crystal_size_max 0.200
_exptl_crystal_size_mid 0.200
_exptl_crystal_size_min 0.200
_refine_diff_density_max 0.76
_refine_diff_density_min -0.68
_refine_ls_extinction_method none
_refine_ls_goodness_of_fit_ref 0.999
_refine_ls_hydrogen_treatment constr
_refine_ls_number_parameters 325
_refine_ls_number_reflns 6472
_refine_ls_number_restraints 0
_refine_ls_R_factor_all 0.0425
_refine_ls_R_factor_gt 0.0321
_refine_ls_shift/su_max 0.001
_refine_ls_structure_factor_coef Fsqd
_refine_ls_weighting_details 'w = 1/[\s^2^(Fo^2^)+(0.1000P)^2^+0.0000P] where P=(Fo^2^+2Fc^2^)/3'
_refine_ls_weighting_scheme calc
_refine_ls_wR_factor_gt 0.0989
_refine_ls_wR_factor_ref 0.1317
_reflns_number_gt 5478
_reflns_number_total 6472
_reflns_threshold_expression F^2^>2.0\s(F^2^)
_cod_data_source_file om5b00832_si_003.cif
_cod_data_source_block DTGO-Et
_cod_original_cell_volume 1436.8889
_cod_database_code 4088066

loop_
_symmetry_equiv_pos_site_id
_space_group_symop_operation_xyz
1 +X,+Y,+Z
2 -X,-Y,-Z

loop_
_atom_site_label
_atom_site_type_symbol
_atom_site_fract_x
_atom_site_fract_y
_atom_site_fract_z
_atom_site_U_iso_or_equiv
_atom_site_adp_type
_atom_site_occupancy
_atom_site_site_symmetry_multiplicity
_atom_site_calc_flag
_atom_site_refinement_flags
Ge1 Ge 1.00969(3) 0.36170(3) -0.11934(3) 0.01874(11) Uani 1 2 d .
Ge2 Ge 0.88835(3) 0.38564(2) 0.15393(2) 0.01654(11) Uani 1 2 d .
S1 S 0.93527(9) 0.24029(8) -0.38505(8) 0.0339(2) Uani 1 2 d .
S2 S 1.12210(8) 0.03220(8) -0.21950(8) 0.0332(2) Uani 1 2 d .
S3 S 1.08051(7) 0.10500(7) 0.34287(7) 0.02438(17) Uani 1 2 d .
S4 S 0.73809(7) 0.10613(7) 0.49370(7) 0.02629(18) Uani 1 2 d .
O1 O 1.13033(19) 0.46256(19) -0.15593(19) 0.0234(4) Uani 1 2 d .
O2 O 0.88467(19) 0.3883(2) 0.00926(19) 0.0236(4) Uani 1 2 d .
C1 C 0.7434(4) 0.5536(4) -0.4929(4) 0.0469(10) Uani 1 2 d .
C2 C 0.8023(4) 0.4305(3) -0.4938(3) 0.0366(8) Uani 1 2 d .
C3 C 0.8673(3) 0.3839(3) -0.4012(3) 0.0318(7) Uani 1 2 d .
C4 C 0.8837(3) 0.4379(3) -0.3226(3) 0.0280(7) Uani 1 2 d .
C5 C 0.9505(3) 0.3648(3) -0.2491(3) 0.0238(6) Uani 1 2 d .
C6 C 0.9856(3) 0.2546(3) -0.2731(3) 0.0256(6) Uani 1 2 d .
C7 C 1.0543(3) 0.1698(3) -0.2034(3) 0.0273(6) Uani 1 2 d .
C8 C 1.0761(3) 0.2007(3) -0.1125(3) 0.0244(6) Uani 1 2 d .
C9 C 1.1468(3) 0.1116(3) -0.0550(3) 0.0262(6) Uani 1 2 d .
C10 C 1.1792(3) 0.0153(3) -0.1018(3) 0.0304(7) Uani 1 2 d .
C11 C 1.2571(3) -0.0943(3) -0.0679(4) 0.0413(9) Uani 1 2 d .
C12 C 1.3139(4) -0.0855(4) 0.0223(5) 0.0547(11) Uani 1 2 d .
C13 C 1.3834(3) 0.2042(4) 0.2772(4) 0.0446(9) Uani 1 2 d .
C14 C 1.3362(3) 0.1538(3) 0.2016(3) 0.0336(7) Uani 1 2 d .
C15 C 1.2020(3) 0.1879(3) 0.2179(3) 0.0264(6) Uani 1 2 d .
C16 C 1.1573(3) 0.2853(3) 0.1484(3) 0.0233(6) Uani 1 2 d .
C17 C 1.0245(3) 0.2944(3) 0.1943(3) 0.0195(5) Uani 1 2 d .
C18 C 0.9706(3) 0.2017(3) 0.3011(3) 0.0209(6) Uani 1 2 d .
C19 C 0.8340(3) 0.1986(3) 0.3568(3) 0.0196(5) Uani 1 2 d .
C20 C 0.7664(3) 0.2823(3) 0.2974(3) 0.0197(5) Uani 1 2 d .
C21 C 0.6355(3) 0.2727(3) 0.3649(3) 0.0249(6) Uani 1 2 d .
C22 C 0.6044(3) 0.1807(3) 0.4732(3) 0.0281(7) Uani 1 2 d .
C23 C 0.4785(3) 0.1487(4) 0.5728(3) 0.0441(10) Uani 1 2 d .
C24 C 0.4594(4) 0.1965(5) 0.6827(4) 0.0617(14) Uani 1 2 d .
C33 C 0.5224(10) 0.3819(10) 0.8336(8) 0.058(2) Uani 0.5 2 d .
C34 C 0.5147(5) 0.4386(5) 0.9123(6) 0.0737(18) Uani 1 2 d .
C35 C 0.4094(4) 0.5107(5) 0.9483(6) 0.0724(18) Uani 1 2 d .
C36 C 0.6042(4) 0.4304(5) 0.9673(6) 0.0741(19) Uani 1 2 d .
H1A H 0.71796 0.58625 -0.56488 0.0563 Uiso 1 2 calc R
H1B H 0.80407 0.60809 -0.49635 0.0563 Uiso 1 2 calc R
H1C H 0.66983 0.54629 -0.41669 0.0563 Uiso 1 2 calc R
H2A H 0.86376 0.43496 -0.57795 0.0439 Uiso 1 2 calc R
H2B H 0.73662 0.37234 -0.4751 0.0439 Uiso 1 2 calc R
H4 H 0.85343 0.5166 -0.31779 0.0336 Uiso 1 2 calc R
H9 H 1.16929 0.11865 0.01019 0.0314 Uiso 1 2 calc R
H11A H 1.20392 -0.16731 -0.0311 0.0496 Uiso 1 2 calc R
H11B H 1.32495 -0.10394 -0.14425 0.0496 Uiso 1 2 calc R
H12A H 1.24713 -0.07777 0.09887 0.0656 Uiso 1 2 calc R
H12B H 1.36821 -0.01442 -0.01432 0.0656 Uiso 1 2 calc R
H12C H 1.36316 -0.15849 0.04113 0.0656 Uiso 1 2 calc R
H13A H 1.33256 0.17286 0.3653 0.0535 Uiso 1 2 calc R
H13B H 1.37765 0.29261 0.25196 0.0535 Uiso 1 2 calc R
H13C H 1.4708 0.17981 0.26368 0.0535 Uiso 1 2 calc R
H14A H 1.34385 0.06454 0.22637 0.0403 Uiso 1 2 calc R
H14B H 1.3891 0.18423 0.11296 0.0403 Uiso 1 2 calc R
H16 H 1.20973 0.34151 0.07634 0.0279 Uiso 1 2 calc R
H21 H 0.57566 0.32472 0.33771 0.0298 Uiso 1 2 calc R
H23A H 0.46929 0.05969 0.60222 0.0530 Uiso 1 2 calc R
H23B H 0.41294 0.1829 0.53782 0.0530 Uiso 1 2 calc R
H24A H 0.39524 0.25994 0.6867 0.0741 Uiso 1 2 calc R
H24B H 0.53822 0.22983 0.67226 0.0741 Uiso 1 2 calc R
H24C H 0.43259 0.13016 0.75968 0.0741 Uiso 1 2 calc R
H33A H 0.52088 0.44035 0.75645 0.0697 Uiso 0.5 2 calc R
H33B H 0.45149 0.32658 0.86801 0.0697 Uiso 0.5 2 calc R
H33C H 0.60071 0.33569 0.8166 0.0697 Uiso 0.5 2 calc R
H35 H 0.34706 0.51847 0.91313 0.0869 Uiso 1 2 calc R
H36 H 0.6766 0.38189 0.94422 0.0889 Uiso 1 2 calc R

loop_
_atom_site_aniso_label
_atom_site_aniso_U_11
_atom_site_aniso_U_22
_atom_site_aniso_U_33
_atom_site_aniso_U_12
_atom_site_aniso_U_13
_atom_site_aniso_U_23
Ge1 0.02453(18) 0.01613(17) 0.01817(17) 0.00071(12) -0.00841(13) -0.00789(12)
Ge2 0.01812(17) 0.01583(17) 0.01641(16) 0.00024(12) -0.00670(13) -0.00513(12)
S1 0.0470(5) 0.0350(5) 0.0302(4) -0.0013(4) -0.0176(4) -0.0187(4)
S2 0.0365(4) 0.0256(4) 0.0415(5) 0.0023(3) -0.0095(4) -0.0218(4)
S3 0.0234(4) 0.0223(4) 0.0248(4) 0.0031(3) -0.0099(3) -0.0027(3)
S4 0.0238(4) 0.0263(4) 0.0225(4) -0.0045(3) -0.0065(3) 0.0010(3)
O1 0.0248(10) 0.0189(10) 0.0291(10) 0.0030(8) -0.0101(9) -0.0111(8)
O2 0.0241(10) 0.0269(11) 0.0227(10) 0.0043(9) -0.0102(9) -0.0104(9)
C1 0.060(2) 0.056(3) 0.0345(18) 0.004(2) -0.0283(19) -0.0121(18)
C2 0.047(2) 0.041(2) 0.0289(16) -0.0049(16) -0.0213(16) -0.0080(15)
C3 0.0377(18) 0.0341(18) 0.0282(15) -0.0036(14) -0.0151(15) -0.0097(14)
C4 0.0346(16) 0.0295(17) 0.0245(14) -0.0027(13) -0.0131(14) -0.0101(13)
C5 0.0287(15) 0.0253(15) 0.0188(13) -0.0041(12) -0.0058(12) -0.0103(12)
C6 0.0325(16) 0.0296(16) 0.0171(12) -0.0044(13) -0.0049(13) -0.0136(12)
C7 0.0288(15) 0.0215(15) 0.0340(16) 0.0004(12) -0.0084(14) -0.0150(13)
C8 0.0274(15) 0.0211(14) 0.0270(14) 0.0001(12) -0.0089(13) -0.0114(12)
C9 0.0239(14) 0.0200(14) 0.0323(15) -0.0032(11) -0.0066(13) -0.0074(12)
C10 0.0266(16) 0.0198(15) 0.0408(18) -0.0008(12) -0.0063(15) -0.0105(13)
C11 0.0339(18) 0.0225(17) 0.065(3) 0.0066(14) -0.0138(18) -0.0160(17)
C12 0.054(2) 0.033(2) 0.079(3) 0.0127(18) -0.034(2) -0.011(2)
C13 0.0294(18) 0.047(2) 0.062(3) -0.0018(16) -0.0231(19) -0.014(2)
C14 0.0244(16) 0.0355(18) 0.0354(17) 0.0064(14) -0.0123(14) -0.0030(14)
C15 0.0215(14) 0.0261(16) 0.0283(15) -0.0020(12) -0.0053(13) -0.0072(13)
C16 0.0200(14) 0.0270(15) 0.0203(13) -0.0010(12) -0.0057(12) -0.0050(12)
C17 0.0217(14) 0.0173(13) 0.0188(13) 0.0004(11) -0.0070(12) -0.0048(11)
C18 0.0241(14) 0.0163(13) 0.0226(13) 0.0008(11) -0.0106(12) -0.0036(11)
C19 0.0227(14) 0.0178(13) 0.0205(13) -0.0017(11) -0.0081(12) -0.0073(11)
C20 0.0206(13) 0.0193(13) 0.0208(13) -0.0027(11) -0.0068(12) -0.0078(11)
C21 0.0223(14) 0.0262(15) 0.0245(14) -0.0014(12) -0.0081(13) -0.0049(12)
C22 0.0198(14) 0.0360(18) 0.0233(14) -0.0056(13) -0.0034(12) -0.0047(13)
C23 0.0238(16) 0.055(2) 0.0372(19) -0.0123(16) -0.0021(15) 0.0036(18)
C24 0.035(2) 0.100(4) 0.0306(19) -0.006(2) 0.0073(17) -0.014(2)
C33 0.070(6) 0.061(6) 0.043(5) -0.008(5) -0.019(5) -0.013(4)
C34 0.052(3) 0.053(3) 0.088(4) -0.020(2) -0.027(3) 0.030(3)
C35 0.038(2) 0.052(3) 0.102(4) -0.017(2) -0.035(3) 0.031(3)
C36 0.033(2) 0.051(3) 0.103(4) -0.006(2) -0.028(3) 0.032(3)

loop_
_atom_type_symbol
_atom_type_description
_atom_type_scat_dispersion_real
_atom_type_scat_dispersion_imag
_atom_type_scat_source
H H 0.0000 0.0000
;
International Tables for Crystallography
(Vol. C, Table 6.1.1.4)
;
Ge Ge 0.1547 1.8001
;
International Tables for Crystallography
(Vol. C, Tables 4.2.6.8 and 6.1.1.4)
;
O O 0.0106 0.0060
;
International Tables for Crystallography
(Vol. C, Tables 4.2.6.8 and 6.1.1.4)
;
S S 0.1246 0.1234
;
International Tables for Crystallography
(Vol. C, Tables 4.2.6.8 and 6.1.1.4)
;
C C 0.0033 0.0016
;
International Tables for Crystallography
(Vol. C, Tables 4.2.6.8 and 6.1.1.4)
;

loop_
_geom_angle_atom_site_label_1
_geom_angle_atom_site_label_2
_geom_angle_atom_site_label_3
_geom_angle
_geom_angle_publ_flag
_geom_angle_site_symmetry_1
_geom_angle_site_symmetry_3
O1 Ge1 O2 107.05(11) yes . .
O1 Ge1 C5 117.69(11) yes . .
O1 Ge1 C8 110.02(12) yes . .
O2 Ge1 C5 110.14(12) yes . .
O2 Ge1 C8 119.78(10) yes . .
C5 Ge1 C8 92.21(15) yes . .
O1 Ge2 O2 104.84(11) yes 2_765 .
O1 Ge2 C17 118.40(13) yes 2_765 .
O1 Ge2 C20 111.74(11) yes 2_765 .
O2 Ge2 C17 114.83(12) yes . .
O2 Ge2 C20 115.58(13) yes . .
C17 Ge2 C20 91.63(11) yes . .
C3 S1 C6 92.09(19) yes . .
C7 S2 C10 91.77(19) yes . .
C15 S3 C18 91.88(14) yes . .
C19 S4 C22 92.00(14) yes . .
Ge1 O1 Ge2 126.26(12) yes . 2_765
Ge1 O2 Ge2 127.66(14) yes . .
C1 C2 C3 113.1(4) yes . .
S1 C3 C2 119.4(3) yes . .
S1 C3 C4 110.7(3) yes . .
C2 C3 C4 129.9(3) yes . .
C3 C4 C5 113.4(3) yes . .
Ge1 C5 C4 142.2(3) yes . .
Ge1 C5 C6 105.0(2) yes . .
C4 C5 C6 112.8(3) yes . .
S1 C6 C5 111.1(3) yes . .
S1 C6 C7 130.2(3) yes . .
C5 C6 C7 118.7(4) yes . .
S2 C7 C6 130.1(3) yes . .
S2 C7 C8 111.3(3) yes . .
C6 C7 C8 118.5(3) yes . .
Ge1 C8 C7 105.5(2) yes . .
Ge1 C8 C9 141.8(3) yes . .
C7 C8 C9 112.4(3) yes . .
C8 C9 C10 113.8(4) yes . .
S2 C10 C9 110.7(3) yes . .
S2 C10 C11 120.1(3) yes . .
C9 C10 C11 129.2(4) yes . .
C10 C11 C12 112.8(4) yes . .
C13 C14 C15 112.3(3) yes . .
S3 C15 C14 120.7(2) yes . .
S3 C15 C16 111.0(2) yes . .
C14 C15 C16 128.1(2) yes . .
C15 C16 C17 113.4(2) yes . .
Ge2 C17 C16 141.86(19) yes . .
Ge2 C17 C18 106.3(2) yes . .
C16 C17 C18 111.7(3) yes . .
S3 C18 C17 112.0(2) yes . .
S3 C18 C19 130.60(19) yes . .
C17 C18 C19 117.4(3) yes . .
S4 C19 C18 129.6(2) yes . .
S4 C19 C20 111.5(2) yes . .
C18 C19 C20 118.8(2) yes . .
Ge2 C20 C19 105.81(18) yes . .
Ge2 C20 C21 141.1(2) yes . .
C19 C20 C21 112.7(2) yes . .
C20 C21 C22 113.1(3) yes . .
S4 C22 C21 110.7(2) yes . .
S4 C22 C23 120.4(2) yes . .
C21 C22 C23 128.6(3) yes . .
C22 C23 C24 112.2(4) yes . .
C33 C34 C35 118.3(8) yes . .
C33 C34 C36 124.3(7) yes . .
C35 C34 C36 117.4(6) yes . .
C34 C35 C36 120.4(6) yes . 2_667
C34 C36 C35 122.2(5) yes . 2_667
C2 C1 H1A 109.476 no . .
C2 C1 H1B 109.466 no . .
C2 C1 H1C 109.473 no . .
H1A C1 H1B 109.465 no . .
H1A C1 H1C 109.475 no . .
H1B C1 H1C 109.471 no . .
C1 C2 H2A 108.964 no . .
C1 C2 H2B 108.965 no . .
C3 C2 H2A 108.971 no . .
C3 C2 H2B 108.974 no . .
H2A C2 H2B 107.765 no . .
C3 C4 H4 123.317 no . .
C5 C4 H4 123.314 no . .
C8 C9 H9 123.113 no . .
C10 C9 H9 123.109 no . .
C10 C11 H11A 109.039 no . .
C10 C11 H11B 109.037 no . .
C12 C11 H11A 109.036 no . .
C12 C11 H11B 109.034 no . .
H11A C11 H11B 107.803 no . .
C11 C12 H12A 109.476 no . .
C11 C12 H12B 109.468 no . .
C11 C12 H12C 109.469 no . .
H12A C12 H12B 109.473 no . .
H12A C12 H12C 109.474 no . .
H12B C12 H12C 109.468 no . .
C14 C13 H13A 109.471 no . .
C14 C13 H13B 109.476 no . .
C14 C13 H13C 109.469 no . .
H13A C13 H13B 109.468 no . .
H13A C13 H13C 109.473 no . .
H13B C13 H13C 109.471 no . .
C13 C14 H14A 109.137 no . .
C13 C14 H14B 109.129 no . .
C15 C14 H14A 109.132 no . .
C15 C14 H14B 109.127 no . .
H14A C14 H14B 107.863 no . .
C15 C16 H16 123.292 no . .
C17 C16 H16 123.286 no . .
C20 C21 H21 123.468 no . .
C22 C21 H21 123.471 no . .
C22 C23 H23A 109.169 no . .
C22 C23 H23B 109.172 no . .
C24 C23 H23A 109.171 no . .
C24 C23 H23B 109.168 no . .
H23A C23 H23B 107.876 no . .
C23 C24 H24A 109.466 no . .
C23 C24 H24B 109.469 no . .
C23 C24 H24C 109.469 no . .
H24A C24 H24B 109.475 no . .
H24A C24 H24C 109.475 no . .
H24B C24 H24C 109.474 no . .
C34 C33 H33A 109.471 no . .
C34 C33 H33B 109.472 no . .
C34 C33 H33C 109.480 no . .
H33A C33 H33B 109.466 no . .
H33A C33 H33C 109.468 no . .
H33B C33 H33C 109.470 no . .
C34 C35 H35 119.775 no . .
C36 C35 H35 119.777 no 2_667 .
C34 C36 H36 118.915 no . .
C35 C36 H36 118.921 no 2_667 .

loop_
_geom_bond_atom_site_label_1
_geom_bond_atom_site_label_2
_geom_bond_distance
_geom_bond_publ_flag
_geom_bond_site_symmetry_2
Ge1 O1 1.764(2) yes .
Ge1 O2 1.763(2) yes .
Ge1 C5 1.931(4) yes .
Ge1 C8 1.925(3) yes .
Ge2 O1 1.757(2) yes 2_765
Ge2 O2 1.765(3) yes .
Ge2 C17 1.925(3) yes .
Ge2 C20 1.931(2) yes .
S1 C3 1.744(4) yes .
S1 C6 1.725(4) yes .
S2 C7 1.727(3) yes .
S2 C10 1.740(4) yes .
S3 C15 1.737(3) yes .
S3 C18 1.711(3) yes .
S4 C19 1.716(2) yes .
S4 C22 1.743(3) yes .
C1 C2 1.510(6) yes .
C2 C3 1.514(6) yes .
C3 C4 1.369(6) yes .
C4 C5 1.419(5) yes .
C5 C6 1.381(5) yes .
C6 C7 1.459(5) yes .
C7 C8 1.373(6) yes .
C8 C9 1.419(5) yes .
C9 C10 1.358(5) yes .
C10 C11 1.512(5) yes .
C11 C12 1.507(8) yes .
C13 C14 1.505(7) yes .
C14 C15 1.507(5) yes .
C15 C16 1.366(4) yes .
C16 C17 1.423(4) yes .
C17 C18 1.388(3) yes .
C18 C19 1.464(4) yes .
C19 C20 1.375(4) yes .
C20 C21 1.421(4) yes .
C21 C22 1.370(4) yes .
C22 C23 1.497(4) yes .
C23 C24 1.531(8) yes .
C33 C34 1.289(14) yes .
C34 C35 1.396(7) yes .
C34 C36 1.409(10) yes .
C35 C36 1.352(11) yes 2_667
C1 H1A 0.980 no .
C1 H1B 0.980 no .
C1 H1C 0.980 no .
C2 H2A 0.990 no .
C2 H2B 0.990 no .
C4 H4 0.950 no .
C9 H9 0.950 no .
C11 H11A 0.990 no .
C11 H11B 0.990 no .
C12 H12A 0.980 no .
C12 H12B 0.980 no .
C12 H12C 0.980 no .
C13 H13A 0.980 no .
C13 H13B 0.980 no .
C13 H13C 0.980 no .
C14 H14A 0.990 no .
C14 H14B 0.990 no .
C16 H16 0.950 no .
C21 H21 0.950 no .
C23 H23A 0.990 no .
C23 H23B 0.990 no .
C24 H24A 0.980 no .
C24 H24B 0.980 no .
C24 H24C 0.980 no .
C33 H33A 0.980 no .
C33 H33B 0.980 no .
C33 H33C 0.980 no .
C35 H35 0.950 no .
C36 H36 0.950 no .

loop_
_geom_contact_atom_site_label_1
_geom_contact_atom_site_label_2
_geom_contact_distance
_geom_contact_publ_flag
_geom_contact_site_symmetry_2
Ge2 O2 3.496(2) no 2_765
S3 C13 3.534(4) no .
S4 C24 3.439(4) no .
C1 C4 3.004(6) no .
C9 C12 2.975(6) no .
C13 C16 3.430(6) no .
C21 C24 3.499(5) no .
C33 C36 3.542(13) no 2_667
C34 C34 2.810(10) no 2_667
C35 C35 2.773(10) no 2_667
C36 C36 2.731(7) no 2_667
S2 C18 3.557(4) no 2_755
S2 C19 3.464(4) no 2_755
O2 C35 3.358(5) no 2_666
O2 C36 3.422(6) no 1_554
C2 C19 3.598(6) no 1_554
C18 S2 3.557(4) no 2_755
C19 S2 3.464(4) no 2_755
C19 C2 3.598(6) no 1_556
C24 C33 3.511(14) no .
C33 C24 3.511(14) no .
C35 O2 3.358(5) no 2_666
C36 O2 3.422(6) no 1_556
Ge1 H4 3.4884 no .
Ge1 H9 3.4757 no .
Ge2 H16 3.4824 no .
Ge2 H21 3.4753 no .
S1 H2A 3.0107 no .
S1 H2B 2.9741 no .
S1 H4 3.4876 no .
S2 H9 3.4768 no .
S2 H11A 3.0613 no .
S2 H11B 2.9457 no .
S3 H13A 3.2314 no .
S3 H14A 2.8793 no .
S3 H16 3.4846 no .
S4 H21 3.4881 no .
S4 H23A 2.9218 no .
S4 H24B 3.0723 no .
O1 H16 3.1629 no .
O2 H16 3.1886 no 2_765
C1 H4 2.7710 no .
C2 H4 2.8858 no .
C3 H1A 3.3500 no .
C3 H1B 2.6448 no .
C3 H1C 2.8072 no .
C4 H1B 2.7732 no .
C4 H1C 3.0831 no .
C4 H2A 3.2074 no .
C4 H2B 3.2320 no .
C6 H4 3.2252 no .
C7 H9 3.2122 no .
C9 H11A 3.1742 no .
C9 H11B 3.2296 no .
C9 H12A 2.8622 no .
C9 H12B 2.9239 no .
C10 H12A 2.7127 no .
C10 H12B 2.7128 no .
C10 H12C 3.3502 no .
C11 H9 2.8573 no .
C12 H9 2.7319 no .
C12 H14A 3.5691 no .
C14 H16 2.8459 no .
C15 H9 3.0327 no .
C15 H13A 2.7011 no .
C15 H13B 2.7002 no .
C15 H13C 3.3402 no .
C16 H4 3.4908 no 2_765
C16 H9 2.8871 no .
C16 H13B 3.2562 no .
C16 H14A 3.2955 no .
C16 H14B 2.7246 no .
C17 H9 3.3356 no .
C18 H16 3.2211 no .
C19 H21 3.2209 no .
C21 H23A 3.2717 no .
C21 H23B 2.7066 no .
C21 H24B 3.3596 no .
C22 H24A 3.1007 no .
C22 H24B 2.4710 no .
C22 H24C 3.1956 no .
C23 H21 2.8545 no .
C33 H35 2.4995 no .
C33 H36 2.6045 no .
C34 H35 3.2703 no 2_667
C34 H36 3.2386 no 2_667
C35 H33A 2.5314 no .
C35 H33B 2.5364 no .
C35 H33C 3.1349 no .
C35 H36 3.2549 no .
C36 H33A 3.0258 no .
C36 H33B 3.0033 no .
C36 H33C 2.4212 no .
C36 H35 3.2619 no .
H1A H2A 2.2836 no .
H1A H2B 2.4087 no .
H1B H2A 2.4243 no .
H1B H2B 2.8448 no .
H1B H4 2.3540 no .
H1B H13A 3.3359 no 2_765
H1B H13B 3.3718 no 2_765
H1C H2A 2.8420 no .
H1C H2B 2.2968 no .
H1C H4 2.7487 no .
H1C H13A 3.4991 no 2_765
H1C H13B 3.0048 no 2_765
H2A H4 3.5257 no .
H2B H4 3.5671 no .
H4 H13B 3.2774 no 2_765
H4 H16 3.5936 no 2_765
H9 H11A 3.4636 no .
H9 H11B 3.5716 no .
H9 H12A 2.4320 no .
H9 H12B 2.5840 no .
H9 H14B 3.4666 no .
H9 H16 3.0673 no .
H11A H12A 2.3554 no .
H11A H12B 2.8474 no .
H11A H12C 2.3411 no .
H11B H12A 2.8474 no .
H11B H12B 2.3551 no .
H11B H12C 2.3412 no .
H12A H14A 3.1131 no .
H12B H14A 3.2301 no .
H12B H14B 3.2205 no .
H13A H14A 2.3547 no .
H13A H14B 2.8473 no .
H13B H14A 2.8474 no .
H13B H14B 2.3554 no .
H13B H16 3.2800 no .
H13C H14A 2.3423 no .
H13C H14B 2.3415 no .
H14B H16 2.6695 no .
H21 H23B 2.6440 no .
H23A H24A 2.7425 no .
H23A H24B 2.6790 no .
H23A H24C 2.1850 no .
H23B H24A 2.1871 no .
H23B H24B 2.7523 no .
H23B H24C 2.6671 no .
H33A H35 2.4933 no .
H33A H36 3.2804 no .
H33B H35 2.5166 no .
H33B H36 3.2567 no .
H33C H35 3.4520 no .
H33C H36 2.2600 no .
H35 H36 2.2833 no 2_667
Ge1 H2A 3.5622 no 2_764
Ge1 H11A 3.1490 no 2_755
Ge2 H2A 3.3806 no 1_556
Ge2 H35 3.1134 no 2_666
S1 H1B 3.2663 no 2_764
S1 H12A 3.3896 no 2_755
S4 H2B 3.2256 no 1_556
S4 H13A 3.2057 no 2_756
S4 H14A 3.2070 no 2_756
O1 H1A 3.3696 no 2_764
O1 H2A 3.0621 no 2_764
O1 H35 3.1136 no 1_654
O2 H11A 2.7759 no 2_755
O2 H35 2.6935 no 2_666
O2 H36 2.8134 no 1_554
C1 H23B 3.3668 no 2_665
C1 H24A 3.4211 no 2_665
C1 H33A 3.1615 no 1_554
C2 H33A 3.5334 no 1_554
C2 H33C 3.5067 no 1_554
C3 H1B 3.5219 no 2_764
C3 H33C 3.1856 no 1_554
C4 H1B 3.5208 no 2_764
C4 H2A 3.0680 no 2_764
C4 H33C 3.2359 no 1_554
C4 H36 3.1435 no 1_554
C5 H1B 3.2709 no 2_764
C5 H2A 3.0359 no 2_764
C5 H11A 3.4119 no 2_755
C5 H36 3.1758 no 1_554
C6 H1B 3.0562 no 2_764
C6 H11A 3.4067 no 2_755
C6 H12A 3.2057 no 2_755
C7 H11A 3.2508 no 2_755
C7 H12A 3.4043 no 2_755
C8 H11A 3.0455 no 2_755
C8 H24A 3.5768 no 1_654
C9 H24A 3.4810 no 1_654
C9 H24C 3.2049 no 1_654
C10 H24C 3.0012 no 1_654
C11 H13C 3.4025 no 2_855
C11 H24C 3.1623 no 1_654
C11 H36 3.3452 no 2_756
C12 H14B 3.4274 no 2_855
C12 H24C 3.3105 no 1_654
C12 H33C 3.2476 no 2_756
C12 H36 3.3343 no 2_756
C13 H11B 3.3792 no 2_855
C13 H21 3.1666 no 1_655
C13 H23A 3.5110 no 2_756
C13 H23B 3.2434 no 1_655
C16 H35 3.4997 no 1_654
C17 H2A 3.4553 no 1_556
C18 H2A 3.3606 no 1_556
C19 H2A 3.1701 no 1_556
C19 H2B 3.1245 no 1_556
C20 H2A 3.1788 no 1_556
C20 H2B 3.1337 no 1_556
C20 H35 3.4358 no 2_666
C21 H2B 3.1458 no 1_556
C21 H13C 3.0591 no 1_455
C21 H35 3.4533 no 2_666
C22 H2B 3.1726 no 1_556
C22 H13C 3.4422 no 1_455
C22 H23A 3.4756 no 2_656
C23 H1A 3.5998 no 2_665
C23 H13A 3.4557 no 1_455
C23 H23A 3.5473 no 2_656
C24 H1A 3.3755 no 2_665
C24 H2B 3.5520 no 1_556
C24 H12B 3.5815 no 1_456
C24 H33A 3.4408 no .
C24 H33B 3.0420 no .
C24 H33C 3.4873 no .
C33 H1C 3.0172 no 1_556
C33 H12C 3.0142 no 2_756
C33 H14B 3.3598 no 1_456
C33 H24A 3.3721 no .
C33 H24B 2.9615 no .
C34 H1C 3.5802 no 1_556
C34 H12C 3.3594 no 2_756
C34 H13B 3.2418 no 2_766
C34 H14B 3.2739 no 1_456
C34 H16 3.4514 no 1_456
C35 H13B 3.2553 no 2_766
C35 H16 2.8458 no 1_456
C35 H21 3.3646 no 2_666
C36 H4 3.5097 no 1_556
C36 H12C 3.1642 no 2_756
C36 H13B 3.4853 no 1_456
C36 H13B 3.4620 no 2_766
C36 H14B 3.5705 no 1_456
C36 H16 3.3982 no 2_766
H1A O1 3.3696 no 2_764
H1A C23 3.5998 no 2_665
H1A C24 3.3755 no 2_665
H1A H23B 2.9639 no 2_665
H1A H24A 2.5259 no 2_665
H1B S1 3.2663 no 2_764
H1B C3 3.5219 no 2_764
H1B C4 3.5208 no 2_764
H1B C5 3.2709 no 2_764
H1B C6 3.0562 no 2_764
H1B H23B 3.3450 no 2_665
H1C C33 3.0172 no 1_554
H1C C34 3.5802 no 1_554
H1C H21 3.0033 no 2_665
H1C H23B 3.2388 no 2_665
H1C H33A 2.2550 no 1_554
H1C H33C 3.0280 no 1_554
H2A Ge1 3.5622 no 2_764
H2A Ge2 3.3806 no 1_554
H2A O1 3.0621 no 2_764
H2A C4 3.0680 no 2_764
H2A C5 3.0359 no 2_764
H2A C17 3.4553 no 1_554
H2A C18 3.3606 no 1_554
H2A C19 3.1701 no 1_554
H2A C20 3.1788 no 1_554
H2A H4 3.0762 no 2_764
H2B S4 3.2256 no 1_554
H2B C19 3.1245 no 1_554
H2B C20 3.1337 no 1_554
H2B C21 3.1458 no 1_554
H2B C22 3.1726 no 1_554
H2B C24 3.5520 no 1_554
H2B H24B 2.6803 no 1_554
H2B H33A 3.2168 no 1_554
H2B H33C 3.2006 no 1_554
H4 C36 3.5097 no 1_554
H4 H2A 3.0762 no 2_764
H4 H33C 3.3699 no 1_554
H4 H36 3.0913 no 1_554
H9 H24C 3.3747 no 1_654
H11A Ge1 3.1490 no 2_755
H11A O2 2.7759 no 2_755
H11A C5 3.4119 no 2_755
H11A C6 3.4067 no 2_755
H11A C7 3.2508 no 2_755
H11A C8 3.0455 no 2_755
H11A H36 2.8114 no 2_756
H11B C13 3.3792 no 2_855
H11B H13C 2.4801 no 2_855
H11B H14B 3.4523 no 2_855
H11B H23A 3.0288 no 1_654
H11B H24C 2.8400 no 1_654
H11B H36 3.3927 no 2_756
H12A S1 3.3896 no 2_755
H12A C6 3.2057 no 2_755
H12A C7 3.4043 no 2_755
H12A H33C 3.3686 no 2_756
H12B C24 3.5815 no 1_654
H12B H12B 3.2575 no 2_855
H12B H14A 3.4676 no 2_855
H12B H14B 3.2832 no 2_855
H12B H24C 2.6168 no 1_654
H12C C33 3.0142 no 2_756
H12C C34 3.3594 no 2_756
H12C C36 3.1642 no 2_756
H12C H13C 3.5416 no 2_855
H12C H14B 2.8062 no 2_855
H12C H33B 3.0142 no 2_756
H12C H33C 2.3585 no 2_756
H12C H36 2.6294 no 2_756
H13A S4 3.2057 no 2_756
H13A C23 3.4557 no 1_655
H13A H21 3.3477 no 1_655
H13A H23A 3.3542 no 2_756
H13A H23B 2.6295 no 1_655
H13B C34 3.2418 no 2_766
H13B C35 3.2553 no 2_766
H13B C36 3.4853 no 1_654
H13B C36 3.4620 no 2_766
H13B H21 2.9483 no 1_655
H13B H23B 3.4775 no 1_655
H13B H33A 3.4032 no 2_766
H13C C11 3.4025 no 2_855
H13C C21 3.0591 no 1_655
H13C C22 3.4422 no 1_655
H13C H11B 2.4801 no 2_855
H13C H12C 3.5416 no 2_855
H13C H21 2.7094 no 1_655
H13C H23A 2.9143 no 2_756
H13C H23B 3.1515 no 1_655
H14A S4 3.2070 no 2_756
H14A H12B 3.4676 no 2_855
H14A H23A 3.4485 no 2_756
H14A H24B 3.5562 no 2_756
H14A H24C 3.2432 no 2_756
H14B C12 3.4274 no 2_855
H14B C33 3.3598 no 1_654
H14B C34 3.2739 no 1_654
H14B C36 3.5705 no 1_654
H14B H11B 3.4523 no 2_855
H14B H12B 3.2832 no 2_855
H14B H12C 2.8062 no 2_855
H14B H33B 2.7865 no 1_654
H14B H33C 3.5404 no 1_654
H16 C34 3.4514 no 1_654
H16 C35 2.8458 no 1_654
H16 C36 3.3982 no 2_766
H16 H33B 3.0084 no 1_654
H16 H35 2.5647 no 1_654
H16 H36 3.5170 no 2_766
H21 C13 3.1666 no 1_455
H21 C35 3.3646 no 2_666
H21 H1C 3.0033 no 2_665
H21 H13A 3.3477 no 1_455
H21 H13B 2.9483 no 1_455
H21 H13C 2.7094 no 1_455
H21 H33A 2.8860 no 2_666
H21 H35 2.8878 no 2_666
H23A C13 3.5110 no 2_756
H23A C22 3.4756 no 2_656
H23A C23 3.5473 no 2_656
H23A H11B 3.0288 no 1_456
H23A H13A 3.3542 no 2_756
H23A H13C 2.9143 no 2_756
H23A H14A 3.4485 no 2_756
H23A H23A 3.0235 no 2_656
H23B C1 3.3668 no 2_665
H23B C13 3.2434 no 1_455
H23B H1A 2.9639 no 2_665
H23B H1B 3.3450 no 2_665
H23B H1C 3.2388 no 2_665
H23B H13A 2.6295 no 1_455
H23B H13B 3.4775 no 1_455
H23B H13C 3.1515 no 1_455
H24A C1 3.4211 no 2_665
H24A C8 3.5768 no 1_456
H24A C9 3.4810 no 1_456
H24A C33 3.3721 no .
H24A H1A 2.5259 no 2_665
H24A H33A 3.1545 no .
H24A H33B 2.8493 no .
H24B C33 2.9615 no .
H24B H2B 2.6803 no 1_556
H24B H14A 3.5562 no 2_756
H24B H33A 2.8854 no .
H24B H33B 2.7375 no .
H24B H33C 2.7558 no .
H24C C9 3.2049 no 1_456
H24C C10 3.0012 no 1_456
H24C C11 3.1623 no 1_456
H24C C12 3.3105 no 1_456
H24C H9 3.3747 no 1_456
H24C H11B 2.8400 no 1_456
H24C H12B 2.6168 no 1_456
H24C H14A 3.2432 no 2_756
H24C H33B 3.0262 no .
H33A C1 3.1615 no 1_556
H33A C2 3.5334 no 1_556
H33A C24 3.4408 no .
H33A H1C 2.2550 no 1_556
H33A H2B 3.2168 no 1_556
H33A H13B 3.4032 no 2_766
H33A H21 2.8860 no 2_666
H33A H24A 3.1545 no .
H33A H24B 2.8854 no .
H33B C24 3.0420 no .
H33B H12C 3.0142 no 2_756
H33B H14B 2.7865 no 1_456
H33B H16 3.0084 no 1_456
H33B H24A 2.8493 no .
H33B H24B 2.7375 no .
H33B H24C 3.0262 no .
H33C C2 3.5067 no 1_556
H33C C3 3.1856 no 1_556
H33C C4 3.2359 no 1_556
H33C C12 3.2476 no 2_756
H33C C24 3.4873 no .
H33C H1C 3.0280 no 1_556
H33C H2B 3.2006 no 1_556
H33C H4 3.3699 no 1_556
H33C H12A 3.3686 no 2_756
H33C H12C 2.3585 no 2_756
H33C H14B 3.5404 no 1_456
H33C H24B 2.7558 no .
H35 Ge2 3.1134 no 2_666
H35 O1 3.1136 no 1_456
H35 O2 2.6935 no 2_666
H35 C16 3.4997 no 1_456
H35 C20 3.4358 no 2_666
H35 C21 3.4533 no 2_666
H35 H16 2.5647 no 1_456
H35 H21 2.8878 no 2_666
H36 O2 2.8134 no 1_556
H36 C4 3.1435 no 1_556
H36 C5 3.1758 no 1_556
H36 C11 3.3452 no 2_756
H36 C12 3.3343 no 2_756
H36 H4 3.0913 no 1_556
H36 H11A 2.8114 no 2_756
H36 H11B 3.3927 no 2_756
H36 H12C 2.6294 no 2_756
H36 H16 3.5170 no 2_766

loop_
_geom_torsion_atom_site_label_1
_geom_torsion_atom_site_label_2
_geom_torsion_atom_site_label_3
_geom_torsion_atom_site_label_4
_geom_torsion
_geom_torsion_publ_flag
_geom_torsion_site_symmetry_1
_geom_torsion_site_symmetry_3
_geom_torsion_site_symmetry_4
O1 Ge1 O2 Ge2 -54.99(17) no . . .
O2 Ge1 O1 Ge2 -40.13(18) no . . 2_765
O1 Ge1 C5 C4 -68.7(3) no . . .
O1 Ge1 C5 C6 113.16(15) no . . .
C5 Ge1 O1 Ge2 84.46(19) no . . 2_765
O1 Ge1 C8 C7 -118.26(16) no . . .
O1 Ge1 C8 C9 54.2(3) no . . .
C8 Ge1 O1 Ge2 -171.79(16) no . . 2_765
O2 Ge1 C5 C4 54.4(3) no . . .
O2 Ge1 C5 C6 -123.80(14) no . . .
C5 Ge1 O2 Ge2 175.94(15) no . . .
O2 Ge1 C8 C7 117.12(16) no . . .
O2 Ge1 C8 C9 -70.4(3) no . . .
C8 Ge1 O2 Ge2 71.0(2) no . . .
C5 Ge1 C8 C7 2.34(16) no . . .
C5 Ge1 C8 C9 174.8(3) no . . .
C8 Ge1 C5 C4 177.3(3) no . . .
C8 Ge1 C5 C6 -0.87(16) no . . .
O1 Ge2 O2 Ge1 109.82(16) no 2_765 . .
O2 Ge2 O1 Ge1 -97.63(17) no . 2_765 2_765
O1 Ge2 C17 C16 -69.0(4) no 2_765 . .
O1 Ge2 C17 C18 116.80(18) no 2_765 . .
C17 Ge2 O1 Ge1 31.94(19) no . 2_765 2_765
O1 Ge2 C20 C19 -120.73(18) no 2_765 . .
O1 Ge2 C20 C21 51.0(4) no 2_765 . .
C20 Ge2 O1 Ge1 136.45(16) no . 2_765 2_765
O2 Ge2 C17 C16 55.8(4) no . . .
O2 Ge2 C17 C18 -118.38(18) no . . .
C17 Ge2 O2 Ge1 -21.8(2) no . . .
O2 Ge2 C20 C19 119.50(19) no . . .
O2 Ge2 C20 C21 -68.8(4) no . . .
C20 Ge2 O2 Ge1 -126.69(16) no . . .
C17 Ge2 C20 C19 0.8(2) no . . .
C17 Ge2 C20 C21 172.6(4) no . . .
C20 Ge2 C17 C16 175.1(4) no . . .
C20 Ge2 C17 C18 0.9(2) no . . .
C3 S1 C6 C5 0.45(19) no . . .
C3 S1 C6 C7 179.3(2) no . . .
C6 S1 C3 C2 179.7(2) no . . .
C6 S1 C3 C4 -0.2(2) no . . .
C7 S2 C10 C9 -0.18(19) no . . .
C7 S2 C10 C11 -178.3(2) no . . .
C10 S2 C7 C6 177.8(2) no . . .
C10 S2 C7 C8 0.50(19) no . . .
C15 S3 C18 C17 0.5(3) no . . .
C15 S3 C18 C19 178.1(3) no . . .
C18 S3 C15 C14 176.2(3) no . . .
C18 S3 C15 C16 -0.1(3) no . . .
C19 S4 C22 C21 -0.2(3) no . . .
C19 S4 C22 C23 -174.7(3) no . . .
C22 S4 C19 C18 177.2(3) no . . .
C22 S4 C19 C20 -0.5(3) no . . .
C1 C2 C3 S1 177.4(2) no . . .
C1 C2 C3 C4 -2.7(4) no . . .
S1 C3 C4 C5 -0.1(3) no . . .
C2 C3 C4 C5 -180.0(3) no . . .
C3 C4 C5 Ge1 -177.6(3) no . . .
C3 C4 C5 C6 0.4(3) no . . .
Ge1 C5 C6 S1 178.20(13) no . . .
Ge1 C5 C6 C7 -0.8(3) no . . .
C4 C5 C6 S1 -0.6(3) no . . .
C4 C5 C6 C7 -179.6(2) no . . .
S1 C6 C7 S2 7.2(4) no . . .
S1 C6 C7 C8 -175.75(18) no . . .
C5 C6 C7 S2 -174.0(2) no . . .
C5 C6 C7 C8 3.1(4) no . . .
S2 C7 C8 Ge1 174.25(14) no . . .
S2 C7 C8 C9 -0.7(3) no . . .
C6 C7 C8 Ge1 -3.4(3) no . . .
C6 C7 C8 C9 -178.3(2) no . . .
Ge1 C8 C9 C10 -171.5(2) no . . .
C7 C8 C9 C10 0.6(3) no . . .
C8 C9 C10 S2 -0.2(3) no . . .
C8 C9 C10 C11 177.8(2) no . . .
S2 C10 C11 C12 171.72(17) no . . .
C9 C10 C11 C12 -6.1(4) no . . .
C13 C14 C15 S3 -83.3(4) no . . .
C13 C14 C15 C16 92.4(4) no . . .
S3 C15 C16 C17 -0.2(4) no . . .
C14 C15 C16 C17 -176.3(4) no . . .
C15 C16 C17 Ge2 -173.4(3) no . . .
C15 C16 C17 C18 0.6(5) no . . .
Ge2 C17 C18 S3 175.43(18) no . . .
Ge2 C17 C18 C19 -2.5(4) no . . .
C16 C17 C18 S3 -0.7(4) no . . .
C16 C17 C18 C19 -178.6(3) no . . .
S3 C18 C19 S4 8.6(6) no . . .
S3 C18 C19 C20 -173.9(2) no . . .
C17 C18 C19 S4 -173.9(3) no . . .
C17 C18 C19 C20 3.6(5) no . . .
S4 C19 C20 Ge2 175.45(18) no . . .
S4 C19 C20 C21 1.1(4) no . . .
C18 C19 C20 Ge2 -2.5(4) no . . .
C18 C19 C20 C21 -176.9(3) no . . .
Ge2 C20 C21 C22 -172.6(3) no . . .
C19 C20 C21 C22 -1.3(5) no . . .
C20 C21 C22 S4 0.9(4) no . . .
C20 C21 C22 C23 174.8(3) no . . .
S4 C22 C23 C24 73.9(4) no . . .
C21 C22 C23 C24 -99.5(5) no . . .
C33 C34 C35 C36 178.4(5) no . . 2_667
C33 C34 C36 C35 -178.3(6) no . . 2_667
C35 C34 C36 C35 0.0(7) no . . 2_667
C36 C34 C35 C36 -0.0(7) no . . 2_667
C34 C35 C36 C34 0.0(7) no . 2_667 2_667
